data_4129133
loop_
_publ_author_name
'Wilde, Justin H.'
'Smith, Jacob A.'
'Dickie, Diane A.'
'Harman, W. Dean'

_publ_section_title
;
 Molybdenum-Promoted Synthesis of Isoquinuclidines with Bridgehead
 CF<sub>3</sub> Groups.
;
_journal_issue 47
_journal_name_full 'Journal of the American Chemical Society'
_journal_page_first 18890
_journal_page_last 18899
_journal_paper_doi 10.1021/jacs.9b10781
_journal_volume 141
_journal_year 2019
_chemical_formula_sum 'C30 H34 B Cl2 F3 Mo N10 O'
_chemical_formula_weight 785.32
_space_group_crystal_system monoclinic
_space_group_IT_number 15
_space_group_name_Hall '-C 2yc'
_space_group_name_H-M_alt 'C 1 2/c 1'
_atom_sites_solution_hydrogens mixed
_atom_sites_solution_primary dual
_cell_angle_alpha 90
_cell_angle_beta 102.353(2)
_cell_angle_gamma 90
_cell_formula_units_Z 8
_cell_length_a 15.5566(11)
_cell_length_b 25.0893(16)
_cell_length_c 19.727(2)
_cell_measurement_reflns_used 5309
_cell_measurement_temperature 100.(2)
_cell_measurement_theta_max 22.5041
_cell_measurement_theta_min 2.6655
_cell_volume 7521.3(10)
_computing_cell_refinement 'SAINT V8.38A (Bruker AXS Inc., 2017)'
_computing_data_collection 'Bruker Instrument Service v2017.5.0.0'
_computing_data_reduction 'SAINT V8.38A (Bruker AXS Inc., 2017)'
_computing_structure_refinement 'SHELXL-2017/1 (Sheldrick, 2017)'
_computing_structure_solution 'SHELXL-2017/1 (Sheldrick, 2017)'
_diffrn_ambient_temperature 100.(2)
_diffrn_detector_area_resol_mean 8.3333
_diffrn_measured_fraction_theta_full 0.997
_diffrn_measured_fraction_theta_max 0.997
_diffrn_measurement_device_type 'Bruker Kappa APEXII Duo'
_diffrn_measurement_method '\f and \w scans'
_diffrn_radiation_monochromator graphite
_diffrn_radiation_type 'Mo K\a'
_diffrn_radiation_wavelength 0.71073
_diffrn_reflns_av_R_equivalents 0.0888
_diffrn_reflns_av_unetI/netI 0.0923
_diffrn_reflns_limit_h_max 19
_diffrn_reflns_limit_h_min -18
_diffrn_reflns_limit_k_max 30
_diffrn_reflns_limit_k_min -27
_diffrn_reflns_limit_l_max 21
_diffrn_reflns_limit_l_min -24
_diffrn_reflns_number 32559
_diffrn_reflns_theta_full 25.76
_diffrn_reflns_theta_max 25.76
_diffrn_reflns_theta_min 1.57
_diffrn_source 'fine-focus sealed tube'
_exptl_absorpt_coefficient_mu 0.544
_exptl_absorpt_correction_T_max 0.96
_exptl_absorpt_correction_T_min 0.84
_exptl_absorpt_correction_type multi-scan
_exptl_absorpt_process_details
;
SADABS-2016/2 - Bruker AXS area detector scaling and absorption correction
;
_exptl_crystal_colour yellow
_exptl_crystal_density_diffrn 1.387
_exptl_crystal_density_method 'not measured'
_exptl_crystal_description rod
_exptl_crystal_F_000 3200
_exptl_crystal_size_max 0.314
_exptl_crystal_size_mid 0.085
_exptl_crystal_size_min 0.073
_refine_diff_density_max 0.843
_refine_diff_density_min -1.172
_refine_ls_extinction_method none
_refine_ls_goodness_of_fit_ref 1.028
_refine_ls_hydrogen_treatment mixed
_refine_ls_matrix_type full
_refine_ls_number_parameters 439
_refine_ls_number_reflns 7173
_refine_ls_number_restraints 0
_refine_ls_restrained_S_all 1.028
_refine_ls_R_factor_all 0.1101
_refine_ls_R_factor_gt 0.0595
_refine_ls_shift/su_max 0.001
_refine_ls_shift/su_mean 0.000
_refine_ls_structure_factor_coef Fsqd
_refine_ls_weighting_details 'w=1/[\s^2^(Fo^2^)+(0.0740P)^2^+27.8355P] where P=(Fo^2^+2Fc^2^)/3'
_refine_ls_weighting_scheme calc
_refine_ls_wR_factor_gt 0.1391
_refine_ls_wR_factor_ref 0.1607
_reflns_number_gt 4577
_reflns_number_total 7173
_reflns_threshold_expression 'I > 2\s(I)'
_cod_data_source_file ja9b10781_si_001.cif
_cod_data_source_block 4
_cod_depositor_comments
;
The following automatic conversions were performed:

data item '_exptl_absorpt_correction_type' value 'Multi-Scan' was
changed to 'multi-scan' in accordance with the
/home/data/users/saulius/crontab/automatic-downloads/rss-feeds/ACS/lib/dictionaries/cif_core.dic
dictionary named 'cif_core.dic' version 2.4.2 last updated on
2011-04-26.

Automatic conversion script
Id: cif_fix_values 6909 2019-04-08 15:41:33Z antanas 

 Adding full bibliography for 4129132--4129146.cif.
;
_cod_original_sg_symbol_H-M 'C 2/c'
_cod_database_code 4129133

loop_
_space_group_symop_operation_xyz
'x, y, z'
'-x, y, -z+1/2'
'x+1/2, y+1/2, z'
'-x+1/2, y+1/2, -z+1/2'
'-x, -y, -z'
'x, -y, z-1/2'
'-x+1/2, -y+1/2, -z'
'x+1/2, -y+1/2, z-1/2'

loop_
_atom_site_type_symbol
_atom_site_label
_atom_site_fract_x
_atom_site_fract_y
_atom_site_fract_z
_atom_site_U_iso_or_equiv
_atom_site_adp_type
_atom_site_calc_flag
_atom_site_refinement_flags_adp
_atom_site_refinement_flags_posn
_atom_site_occupancy
Mo Mo1 0.23487(3) 0.72492(2) 0.69336(2) 0.02090(15) Uani d . . 1
F F1 0.0867(4) 0.54020(19) 0.7599(3) 0.0863(16) Uani d . . 1
F F2 0.2213(3) 0.51699(15) 0.7691(2) 0.0650(12) Uani d . . 1
F F3 0.1217(3) 0.49167(14) 0.6811(2) 0.0740(15) Uani d . . 1
O O1 0.3242(3) 0.64120(15) 0.7900(2) 0.0368(10) Uani d . . 1
N N1 0.1530(3) 0.79181(16) 0.6304(2) 0.0220(10) Uani d . . 1
N N2 0.1304(3) 0.83502(17) 0.6643(2) 0.0249(10) Uani d . . 1
N N3 0.3059(3) 0.79550(17) 0.7470(2) 0.0230(10) Uani d . . 1
N N4 0.2627(3) 0.84043(17) 0.7601(2) 0.0256(10) Uani d . . 1
N N5 0.1508(3) 0.74347(19) 0.7678(2) 0.0307(11) Uani d . . 1
N N6 0.1306(3) 0.79462(19) 0.7812(2) 0.0302(11) Uani d . . 1
N N7 0.2899(3) 0.67534(17) 0.7490(2) 0.0259(10) Uani d . . 1
N N8 0.3434(3) 0.73319(16) 0.6377(2) 0.0216(10) Uani d . . 1
N N9 0.5725(3) 0.76547(18) 0.5643(2) 0.0306(11) Uani d . . 1
N N10 0.2314(3) 0.58231(17) 0.6497(2) 0.0309(12) Uani d . . 1
C C1 0.1141(3) 0.7985(2) 0.5638(3) 0.0250(12) Uani d . . 1
H H1 0.118425 0.774202 0.527814 0.03 Uiso calc U R 1
C C2 0.0667(4) 0.8454(2) 0.5541(3) 0.0300(13) Uani d . . 1
H H2 0.033333 0.859419 0.511843 0.036 Uiso calc U R 1
C C3 0.0785(4) 0.8673(2) 0.6190(3) 0.0296(13) Uani d . . 1
H H3 0.053934 0.900021 0.630096 0.036 Uiso calc U R 1
C C4 0.3917(4) 0.8065(2) 0.7669(3) 0.0269(13) Uani d . . 1
H H4 0.43767 0.782275 0.764013 0.032 Uiso calc U R 1
C C5 0.4044(4) 0.8578(2) 0.7922(3) 0.0332(14) Uani d . . 1
H H5 0.458775 0.875374 0.809477 0.04 Uiso calc U R 1
C C6 0.3215(4) 0.8778(2) 0.7869(3) 0.0330(14) Uani d . . 1
H H6 0.30781 0.912712 0.800137 0.04 Uiso calc U R 1
C C7 0.1252(4) 0.7130(3) 0.8161(3) 0.0392(16) Uani d . . 1
H H7 0.129703 0.675306 0.81885 0.047 Uiso calc U R 1
C C8 0.0917(4) 0.7449(3) 0.8607(3) 0.0447(17) Uani d . . 1
H H8 0.070503 0.733627 0.900086 0.054 Uiso calc U R 1
C C9 0.0948(4) 0.7958(3) 0.8376(3) 0.0403(16) Uani d . . 1
H H9 0.075135 0.826687 0.857662 0.048 Uiso calc U R 1
C C10 0.1840(3) 0.6724(2) 0.6041(3) 0.0224(12) Uani d . . 1
H H10 0.163541 0.693106 0.560346 0.027 Uiso calc U R 1
C C11 0.1205(3) 0.6729(2) 0.6468(3) 0.0250(12) Uani d . . 1
H H11 0.064726 0.692397 0.62685 0.03 Uiso calc U R 1
C C12 0.1097(4) 0.6244(2) 0.6846(3) 0.0288(13) Uani d . . 1
H H12 0.064045 0.622424 0.709695 0.035 Uiso calc U R 1
C C13 0.1628(4) 0.5829(2) 0.6844(3) 0.0317(14) Uani d . . 1
C C14 0.2264(3) 0.6199(2) 0.5910(3) 0.0247(12) Uani d . . 1
H H14 0.288039 0.627883 0.586718 0.03 Uiso calc U R 1
C C15 0.1481(5) 0.5334(3) 0.7238(4) 0.0511(19) Uani d . . 1
C C16 0.2758(5) 0.5331(3) 0.6377(4) 0.060(2) Uani d . . 1
H H16A 0.299213 0.515559 0.682143 0.09 Uiso calc U R 1
H H16B 0.324276 0.541409 0.614765 0.09 Uiso calc U R 1
H H16C 0.233869 0.509383 0.607988 0.09 Uiso calc U R 1
C C17 0.1780(3) 0.59555(19) 0.5218(3) 0.0236(12) Uani d . . 1
C C18 0.0929(4) 0.5759(2) 0.5125(3) 0.0274(13) Uani d . . 1
H H18 0.063292 0.577049 0.549873 0.033 Uiso calc U R 1
C C19 0.0505(4) 0.5545(2) 0.4494(3) 0.0319(14) Uani d . . 1
H H19 -0.007467 0.540733 0.444118 0.038 Uiso calc U R 1
C C20 0.0919(4) 0.5532(2) 0.3946(3) 0.0371(15) Uani d . . 1
H H20 0.062647 0.538632 0.351377 0.044 Uiso calc U R 1
C C21 0.1760(4) 0.5729(2) 0.4025(3) 0.0358(15) Uani d . . 1
H H21 0.204298 0.572876 0.364368 0.043 Uiso calc U R 1
C C22 0.2195(4) 0.5930(2) 0.4663(3) 0.0296(13) Uani d . . 1
H H22 0.278458 0.605118 0.471921 0.036 Uiso calc U R 1
C C23 0.4117(4) 0.6986(2) 0.6477(3) 0.0250(12) Uani d . . 1
H H23 0.406357 0.666444 0.671956 0.03 Uiso calc U R 1
C C24 0.4887(4) 0.7069(2) 0.6251(3) 0.0262(13) Uani d . . 1
H H24 0.53401 0.680794 0.633446 0.031 Uiso calc U R 1
C C25 0.4999(4) 0.7547(2) 0.5891(3) 0.0262(13) Uani d . . 1
C C26 0.4284(4) 0.7907(2) 0.5801(3) 0.0237(12) Uani d . . 1
H H26 0.43195 0.823694 0.557218 0.028 Uiso calc U R 1
C C27 0.3546(3) 0.7787(2) 0.6038(2) 0.0207(11) Uani d . . 1
H H27 0.307961 0.803955 0.596043 0.025 Uiso calc U R 1
C C28 0.5824(4) 0.8167(2) 0.5322(3) 0.0346(14) Uani d . . 1
H H28A 0.530586 0.823705 0.495322 0.052 Uiso calc U R 1
H H28B 0.635144 0.816103 0.512514 0.052 Uiso calc U R 1
H H28C 0.588272 0.844911 0.567335 0.052 Uiso calc U R 1
C C29 0.6484(4) 0.7302(3) 0.5788(3) 0.0434(16) Uani d . . 1
H H29A 0.679617 0.734768 0.627185 0.065 Uiso calc U R 1
H H29B 0.688004 0.738851 0.547901 0.065 Uiso calc U R 1
H H29C 0.62871 0.693134 0.571274 0.065 Uiso calc U R 1
B B1 0.1620(5) 0.8415(3) 0.7436(3) 0.0310(16) Uani d . . 1
H H1A 0.142(4) 0.882(2) 0.761(3) 0.046 Uiso d U . 1
Cl Cl1 0.1256(2) 0.58921(10) 0.91766(17) 0.1103(10) Uani d . . 1
Cl Cl2 0.2980(3) 0.59558(15) 1.00723(18) 0.1591(16) Uani d . . 1
C C30 0.2397(8) 0.5737(4) 0.9279(6) 0.115(4) Uani d . . 1
H H30A 0.247023 0.534644 0.92432 0.138 Uiso calc U R 1
H H30B 0.263021 0.590837 0.890384 0.138 Uiso calc U R 1

loop_
_atom_site_aniso_label
_atom_site_aniso_U_11
_atom_site_aniso_U_22
_atom_site_aniso_U_33
_atom_site_aniso_U_12
_atom_site_aniso_U_13
_atom_site_aniso_U_23
Mo1 0.0223(2) 0.0166(2) 0.0206(2) -0.0025(2) -0.00262(16) 0.0031(2)
F1 0.099(4) 0.068(3) 0.102(4) -0.008(3) 0.043(3) 0.046(3)
F2 0.084(3) 0.045(2) 0.052(2) -0.009(2) -0.018(2) 0.0296(19)
F3 0.081(3) 0.024(2) 0.095(3) -0.017(2) -0.032(3) 0.012(2)
O1 0.042(3) 0.023(2) 0.037(2) -0.0028(18) -0.0118(19) 0.0129(18)
N1 0.024(2) 0.018(2) 0.022(2) 0.0006(18) 0.0002(18) -0.0001(18)
N2 0.026(3) 0.023(3) 0.025(2) 0.002(2) 0.0041(19) -0.002(2)
N3 0.026(3) 0.023(2) 0.019(2) -0.0016(19) 0.0017(19) 0.0002(19)
N4 0.033(3) 0.021(3) 0.021(2) -0.003(2) 0.003(2) -0.0039(19)
N5 0.030(3) 0.035(3) 0.024(2) -0.005(2) 0.000(2) 0.003(2)
N6 0.031(3) 0.035(3) 0.023(3) 0.000(2) 0.003(2) 0.001(2)
N7 0.026(3) 0.023(3) 0.024(2) -0.006(2) -0.0054(19) 0.002(2)
N8 0.023(2) 0.019(2) 0.020(2) -0.0028(18) -0.0027(17) -0.0038(18)
N9 0.028(3) 0.037(3) 0.026(2) 0.003(2) 0.003(2) 0.002(2)
N10 0.027(3) 0.022(3) 0.036(3) 0.004(2) -0.013(2) 0.004(2)
C1 0.027(3) 0.024(3) 0.023(3) -0.004(2) 0.002(2) 0.002(2)
C2 0.031(3) 0.025(3) 0.029(3) 0.002(2) -0.003(2) 0.006(2)
C3 0.029(3) 0.021(3) 0.038(3) 0.006(2) 0.005(3) 0.003(3)
C4 0.029(3) 0.032(3) 0.019(3) -0.003(3) 0.002(2) 0.004(2)
C5 0.040(4) 0.032(3) 0.023(3) -0.016(3) -0.006(2) 0.000(3)
C6 0.046(4) 0.023(3) 0.027(3) -0.007(3) 0.001(3) 0.000(3)
C7 0.031(3) 0.053(4) 0.030(3) -0.022(3) 0.000(3) 0.009(3)
C8 0.039(4) 0.075(5) 0.021(3) -0.017(3) 0.006(3) -0.001(3)
C9 0.029(3) 0.065(5) 0.025(3) -0.005(3) 0.003(3) -0.008(3)
C10 0.022(3) 0.021(3) 0.021(3) -0.003(2) -0.003(2) 0.001(2)
C11 0.020(3) 0.020(3) 0.029(3) -0.002(2) -0.008(2) -0.001(2)
C12 0.030(3) 0.028(3) 0.027(3) -0.007(3) 0.002(2) 0.001(2)
C13 0.034(3) 0.024(3) 0.032(3) -0.009(3) -0.004(3) 0.003(3)
C14 0.022(3) 0.023(3) 0.027(3) -0.005(2) 0.000(2) -0.004(2)
C15 0.058(5) 0.035(4) 0.053(4) -0.008(3) -0.006(4) 0.007(3)
C16 0.064(5) 0.045(4) 0.061(5) 0.026(4) -0.009(4) 0.009(4)
C17 0.028(3) 0.010(3) 0.030(3) 0.001(2) 0.000(2) 0.000(2)
C18 0.029(3) 0.026(3) 0.024(3) -0.002(2) -0.002(2) 0.002(2)
C19 0.037(4) 0.019(3) 0.034(3) -0.005(2) -0.002(3) -0.001(2)
C20 0.054(4) 0.022(3) 0.030(3) 0.005(3) -0.004(3) -0.008(3)
C21 0.047(4) 0.029(3) 0.032(3) 0.009(3) 0.010(3) -0.001(3)
C22 0.030(3) 0.021(3) 0.040(3) 0.000(2) 0.011(3) 0.001(3)
C23 0.030(3) 0.016(3) 0.025(3) 0.002(2) -0.003(2) 0.003(2)
C24 0.026(3) 0.024(3) 0.025(3) 0.003(2) -0.003(2) -0.005(2)
C25 0.026(3) 0.036(3) 0.015(3) -0.003(2) 0.001(2) -0.006(2)
C26 0.029(3) 0.019(3) 0.019(3) 0.000(2) -0.002(2) 0.000(2)
C27 0.028(3) 0.015(3) 0.016(2) 0.004(2) -0.002(2) 0.001(2)
C28 0.030(3) 0.050(4) 0.024(3) -0.002(3) 0.006(2) 0.001(3)
C29 0.030(3) 0.064(5) 0.036(3) 0.012(3) 0.007(3) 0.007(3)
B1 0.032(4) 0.031(4) 0.028(4) 0.003(3) 0.002(3) -0.008(3)
Cl1 0.155(3) 0.0649(16) 0.131(2) -0.0089(16) 0.075(2) -0.0079(16)
Cl2 0.222(4) 0.130(3) 0.104(2) -0.073(3) -0.012(3) 0.007(2)
C30 0.128(10) 0.086(8) 0.121(9) -0.045(7) 0.004(8) -0.021(7)

loop_
_atom_type_symbol
_atom_type_description
_atom_type_scat_dispersion_real
_atom_type_scat_dispersion_imag
_atom_type_scat_source
C C 0.0033 0.0016 'International Tables Vol C Tables 4.2.6.8 and 6.1.1.4'
H H 0.0000 0.0000 'International Tables Vol C Tables 4.2.6.8 and 6.1.1.4'
B B 0.0013 0.0007 'International Tables Vol C Tables 4.2.6.8 and 6.1.1.4'
Cl Cl 0.1484 0.1585 'International Tables Vol C Tables 4.2.6.8 and 6.1.1.4'
F F 0.0171 0.0103 'International Tables Vol C Tables 4.2.6.8 and 6.1.1.4'
Mo Mo -1.6832 0.6857 'International Tables Vol C Tables 4.2.6.8 and 6.1.1.4'
N N 0.0061 0.0033 'International Tables Vol C Tables 4.2.6.8 and 6.1.1.4'
O O 0.0106 0.0060 'International Tables Vol C Tables 4.2.6.8 and 6.1.1.4'

loop_
_geom_angle_atom_site_label_1
_geom_angle_atom_site_label_2
_geom_angle_atom_site_label_3
_geom_angle
N7 Mo1 C10 96.86(19)
N7 Mo1 N8 93.19(18)
C10 Mo1 N8 80.90(17)
N7 Mo1 N5 90.69(19)
C10 Mo1 N5 119.49(18)
N8 Mo1 N5 158.63(16)
N7 Mo1 N3 98.04(18)
C10 Mo1 N3 155.47(18)
N8 Mo1 N3 78.92(15)
N5 Mo1 N3 79.73(17)
N7 Mo1 C11 94.70(19)
C10 Mo1 C11 37.48(19)
N8 Mo1 C11 118.37(18)
N5 Mo1 C11 82.18(19)
N3 Mo1 C11 157.93(18)
N7 Mo1 N1 173.09(19)
C10 Mo1 N1 86.70(17)
N8 Mo1 N1 93.23(15)
N5 Mo1 N1 82.40(16)
N3 Mo1 N1 80.69(15)
C11 Mo1 N1 84.50(17)
C1 N1 N2 105.8(4)
C1 N1 Mo1 134.9(4)
N2 N1 Mo1 119.2(3)
C3 N2 N1 109.6(4)
C3 N2 B1 128.8(5)
N1 N2 B1 121.5(4)
C4 N3 N4 106.0(4)
C4 N3 Mo1 131.7(4)
N4 N3 Mo1 122.0(3)
C6 N4 N3 109.3(5)
C6 N4 B1 130.8(5)
N3 N4 B1 119.9(4)
C7 N5 N6 106.4(5)
C7 N5 Mo1 131.0(4)
N6 N5 Mo1 121.3(3)
C9 N6 N5 109.5(5)
C9 N6 B1 128.0(5)
N5 N6 B1 121.6(5)
O1 N7 Mo1 176.1(4)
C27 N8 C23 115.7(5)
C27 N8 Mo1 121.1(3)
C23 N8 Mo1 121.8(3)
C25 N9 C29 120.8(5)
C25 N9 C28 120.6(5)
C29 N9 C28 117.8(5)
C13 N10 C16 122.1(5)
C13 N10 C14 117.5(4)
C16 N10 C14 111.1(5)
N1 C1 C2 111.2(5)
N1 C1 H1 124.4
C2 C1 H1 124.4
C3 C2 C1 104.6(5)
C3 C2 H2 127.7
C1 C2 H2 127.7
N2 C3 C2 108.8(5)
N2 C3 H3 125.6
C2 C3 H3 125.6
N3 C4 C5 110.9(5)
N3 C4 H4 124.6
C5 C4 H4 124.6
C6 C5 C4 104.8(5)
C6 C5 H5 127.6
C4 C5 H5 127.6
N4 C6 C5 109.0(5)
N4 C6 H6 125.5
C5 C6 H6 125.5
N5 C7 C8 109.5(6)
N5 C7 H7 125.2
C8 C7 H7 125.2
C9 C8 C7 106.7(6)
C9 C8 H8 126.7
C7 C8 H8 126.7
N6 C9 C8 107.9(6)
N6 C9 H9 126.1
C8 C9 H9 126.1
C11 C10 C14 119.3(5)
C11 C10 Mo1 72.5(3)
C14 C10 Mo1 124.0(3)
C11 C10 H10 111.8
C14 C10 H10 111.8
Mo1 C10 H10 111.8
C10 C11 C12 117.6(5)
C10 C11 Mo1 70.0(3)
C12 C11 Mo1 116.5(3)
C10 C11 H11 115.1
C12 C11 H11 115.1
Mo1 C11 H11 115.1
C13 C12 C11 120.9(5)
C13 C12 H12 119.5
C11 C12 H12 119.5
C12 C13 N10 123.6(5)
C12 C13 C15 118.8(6)
N10 C13 C15 117.6(6)
N10 C14 C10 111.7(4)
N10 C14 C17 111.9(4)
C10 C14 C17 110.4(4)
N10 C14 H14 107.5
C10 C14 H14 107.5
C17 C14 H14 107.5
F1 C15 F3 106.1(6)
F1 C15 F2 106.6(6)
F3 C15 F2 106.0(5)
F1 C15 C13 112.3(6)
F3 C15 C13 112.2(6)
F2 C15 C13 113.2(6)
N10 C16 H16A 109.5
N10 C16 H16B 109.5
H16A C16 H16B 109.5
N10 C16 H16C 109.5
H16A C16 H16C 109.5
H16B C16 H16C 109.5
C22 C17 C18 118.1(5)
C22 C17 C14 119.8(5)
C18 C17 C14 122.1(5)
C19 C18 C17 121.0(5)
C19 C18 H18 119.5
C17 C18 H18 119.5
C20 C19 C18 120.2(6)
C20 C19 H19 119.9
C18 C19 H19 119.9
C19 C20 C21 119.8(5)
C19 C20 H20 120.1
C21 C20 H20 120.1
C20 C21 C22 120.0(6)
C20 C21 H21 120.0
C22 C21 H21 120.0
C17 C22 C21 120.9(6)
C17 C22 H22 119.6
C21 C22 H22 119.6
N8 C23 C24 124.4(5)
N8 C23 H23 117.8
C24 C23 H23 117.8
C23 C24 C25 119.7(5)
C23 C24 H24 120.1
C25 C24 H24 120.1
N9 C25 C26 121.5(5)
N9 C25 C24 123.4(5)
C26 C25 C24 115.1(5)
C27 C26 C25 120.9(5)
C27 C26 H26 119.6
C25 C26 H26 119.6
N8 C27 C26 124.2(5)
N8 C27 H27 117.9
C26 C27 H27 117.9
N9 C28 H28A 109.5
N9 C28 H28B 109.5
H28A C28 H28B 109.5
N9 C28 H28C 109.5
H28A C28 H28C 109.5
H28B C28 H28C 109.5
N9 C29 H29A 109.5
N9 C29 H29B 109.5
H29A C29 H29B 109.5
N9 C29 H29C 109.5
H29A C29 H29C 109.5
H29B C29 H29C 109.5
N6 B1 N4 107.6(5)
N6 B1 N2 110.2(5)
N4 B1 N2 107.6(5)
N6 B1 H1A 114.(3)
N4 B1 H1A 107.(3)
N2 B1 H1A 110.(3)
Cl2 C30 Cl1 110.5(7)
Cl2 C30 H30A 109.5
Cl1 C30 H30A 109.5
Cl2 C30 H30B 109.5
Cl1 C30 H30B 109.5
H30A C30 H30B 108.1

loop_
_geom_bond_atom_site_label_1
_geom_bond_atom_site_label_2
_geom_bond_distance
Mo1 N7 1.756(4)
Mo1 C10 2.206(5)
Mo1 N8 2.212(4)
Mo1 N5 2.215(5)
Mo1 N3 2.231(4)
Mo1 C11 2.238(5)
Mo1 N1 2.303(4)
F1 C15 1.320(9)
F2 C15 1.353(8)
F3 C15 1.352(8)
O1 N7 1.220(5)
N1 C1 1.334(6)
N1 N2 1.360(6)
N2 C3 1.341(7)
N2 B1 1.545(8)
N3 C4 1.336(7)
N3 N4 1.365(6)
N4 C6 1.338(7)
N4 B1 1.531(8)
N5 C7 1.346(7)
N5 N6 1.360(7)
N6 C9 1.348(7)
N6 B1 1.525(8)
N8 C27 1.353(6)
N8 C23 1.354(7)
N9 C25 1.352(7)
N9 C29 1.454(7)
N9 C28 1.455(7)
N10 C13 1.388(8)
N10 C16 1.458(8)
N10 C14 1.483(7)
C1 C2 1.381(8)
C1 H1 0.95
C2 C3 1.368(8)
C2 H2 0.95
C3 H3 0.95
C4 C5 1.379(8)
C4 H4 0.95
C5 C6 1.367(8)
C5 H5 0.95
C6 H6 0.95
C7 C8 1.372(9)
C7 H7 0.95
C8 C9 1.360(9)
C8 H8 0.95
C9 H9 0.95
C10 C11 1.428(7)
C10 C14 1.519(7)
C10 H10 1.0
C11 C12 1.455(7)
C11 H11 1.0
C12 C13 1.330(8)
C12 H12 0.95
C13 C15 1.507(9)
C14 C17 1.537(7)
C14 H14 1.0
C16 H16A 0.98
C16 H16B 0.98
C16 H16C 0.98
C17 C22 1.387(8)
C17 C18 1.388(7)
C18 C19 1.385(7)
C18 H18 0.95
C19 C20 1.372(8)
C19 H19 0.95
C20 C21 1.376(9)
C20 H20 0.95
C21 C22 1.388(8)
C21 H21 0.95
C22 H22 0.95
C23 C24 1.381(8)
C23 H23 0.95
C24 C25 1.423(8)
C24 H24 0.95
C25 C26 1.414(8)
C26 C27 1.364(7)
C26 H26 0.95
C27 H27 0.95
C28 H28A 0.98
C28 H28B 0.98
C28 H28C 0.98
C29 H29A 0.98
C29 H29B 0.98
C29 H29C 0.98
B1 H1A 1.12(6)
Cl1 C30 1.786(12)
Cl2 C30 1.722(11)
C30 H30A 0.99
C30 H30B 0.99

loop_
_geom_torsion_atom_site_label_1
_geom_torsion_atom_site_label_2
_geom_torsion_atom_site_label_3
_geom_torsion_atom_site_label_4
_geom_torsion
C1 N1 N2 C3 0.0(6)
Mo1 N1 N2 C3 -176.1(3)
C1 N1 N2 B1 179.1(5)
Mo1 N1 N2 B1 3.0(6)
C4 N3 N4 C6 0.4(5)
Mo1 N3 N4 C6 -174.5(3)
C4 N3 N4 B1 -179.6(5)
Mo1 N3 N4 B1 5.5(6)
C7 N5 N6 C9 1.1(6)
Mo1 N5 N6 C9 -167.4(4)
C7 N5 N6 B1 171.0(5)
Mo1 N5 N6 B1 2.4(6)
N2 N1 C1 C2 0.1(6)
Mo1 N1 C1 C2 175.3(4)
N1 C1 C2 C3 -0.2(6)
N1 N2 C3 C2 -0.2(6)
B1 N2 C3 C2 -179.1(5)
C1 C2 C3 N2 0.2(6)
N4 N3 C4 C5 -0.3(6)
Mo1 N3 C4 C5 173.9(4)
N3 C4 C5 C6 0.1(6)
N3 N4 C6 C5 -0.3(6)
B1 N4 C6 C5 179.7(5)
C4 C5 C6 N4 0.1(6)
N6 N5 C7 C8 -1.8(6)
Mo1 N5 C7 C8 165.3(4)
N5 C7 C8 C9 1.7(7)
N5 N6 C9 C8 -0.1(6)
B1 N6 C9 C8 -169.0(5)
C7 C8 C9 N6 -1.0(7)
C14 C10 C11 C12 9.5(7)
Mo1 C10 C11 C12 -110.2(4)
C14 C10 C11 Mo1 119.7(4)
C10 C11 C12 C13 6.2(7)
Mo1 C11 C12 C13 -74.0(6)
C11 C12 C13 N10 0.4(8)
C11 C12 C13 C15 -179.4(5)
C16 N10 C13 C12 -166.2(6)
C14 N10 C13 C12 -22.7(8)
C16 N10 C13 C15 13.5(8)
C14 N10 C13 C15 157.1(5)
C13 N10 C14 C10 35.2(6)
C16 N10 C14 C10 -177.4(5)
C13 N10 C14 C17 -89.2(6)
C16 N10 C14 C17 58.2(6)
C11 C10 C14 N10 -29.1(6)
Mo1 C10 C14 N10 58.8(5)
C11 C10 C14 C17 96.1(5)
Mo1 C10 C14 C17 -176.0(4)
C12 C13 C15 F1 -6.1(8)
N10 C13 C15 F1 174.1(5)
C12 C13 C15 F3 113.3(7)
N10 C13 C15 F3 -66.5(8)
C12 C13 C15 F2 -126.9(7)
N10 C13 C15 F2 53.4(8)
N10 C14 C17 C22 -123.7(5)
C10 C14 C17 C22 111.2(5)
N10 C14 C17 C18 56.6(6)
C10 C14 C17 C18 -68.5(6)
C22 C17 C18 C19 -0.3(8)
C14 C17 C18 C19 179.4(5)
C17 C18 C19 C20 -0.9(8)
C18 C19 C20 C21 0.3(8)
C19 C20 C21 C22 1.6(9)
C18 C17 C22 C21 2.1(8)
C14 C17 C22 C21 -177.6(5)
C20 C21 C22 C17 -2.8(8)
C27 N8 C23 C24 -0.9(7)
Mo1 N8 C23 C24 -167.3(4)
N8 C23 C24 C25 0.5(8)
C29 N9 C25 C26 174.8(5)
C28 N9 C25 C26 5.0(7)
C29 N9 C25 C24 -5.8(8)
C28 N9 C25 C24 -175.6(5)
C23 C24 C25 N9 -178.9(5)
C23 C24 C25 C26 0.5(7)
N9 C25 C26 C27 178.3(5)
C24 C25 C26 C27 -1.1(7)
C23 N8 C27 C26 0.2(7)
Mo1 N8 C27 C26 166.8(4)
C25 C26 C27 N8 0.8(8)
C9 N6 B1 N4 107.4(6)
N5 N6 B1 N4 -60.4(6)
C9 N6 B1 N2 -135.6(6)
N5 N6 B1 N2 56.6(7)
C6 N4 B1 N6 -125.1(6)
N3 N4 B1 N6 54.9(6)
C6 N4 B1 N2 116.3(6)
N3 N4 B1 N2 -63.7(6)
C3 N2 B1 N6 119.9(6)
N1 N2 B1 N6 -58.9(7)
C3 N2 B1 N4 -123.1(6)
N1 N2 B1 N4 58.1(6)
